data_7227116
loop_
_publ_author_name
'Dong, Yuwei'
'Fan, Ruiqing'
'Chen, Wei'
'Zhang, Huijie'
'Song, Yang'
'Du, Xi'
'Wang, Ping'
'Wei, Liguo'
'Yang, Yulin'

_publ_section_title
;
 Luminescent Properties of Zn(II) Supramolecular Framework: Easily Tunable
 Optical Properties by Variation of the Alkyl Substitution of
 (E)-N-(Pyridine-2-ylethylidyne)arylamine Ligands
;
_journal_name_full 'RSC Adv.'
_journal_paper_doi 10.1039/C6RA20377A
_journal_year 2016
_chemical_formula_sum 'C16 H18 Cl2 N2 Zn'
_chemical_formula_weight 374.61
_chemical_name_systematic
; 
 ? 
;
_space_group_IT_number 15
_symmetry_cell_setting monoclinic
_symmetry_space_group_name_Hall '-C 2yc'
_symmetry_space_group_name_H-M 'C 1 2/c 1'
_atom_sites_solution_hydrogens geom
_atom_sites_solution_primary direct
_atom_sites_solution_secondary difmap
_audit_creation_method SHELXL-97
_audit_update_record
;
2016-09-27 deposited with the CCDC.
2016-11-15 downloaded from the CCDC.
;
_cell_angle_alpha 90.00
_cell_angle_beta 96.815(8)
_cell_angle_gamma 90.00
_cell_formula_units_Z 16
_cell_length_a 32.804(14)
_cell_length_b 13.390(5)
_cell_length_c 16.187(6)
_cell_measurement_reflns_used 24100
_cell_measurement_temperature 296(2)
_cell_measurement_theta_max 25.00
_cell_measurement_theta_min 1.25
_cell_volume 7060(5)
_computing_cell_refinement 'Bruker SMART'
_computing_data_collection 'Bruker SMART'
_computing_data_reduction 'Bruker SAINT'
_computing_molecular_graphics SHELXP-97
_computing_publication_material SHELXTL
_computing_structure_refinement 'SHELXL-97 (Sheldrick, 1997)'
_computing_structure_solution 'SHELXS-97 (Sheldrick, 1997)'
_diffrn_ambient_temperature 296(2)
_diffrn_measured_fraction_theta_full 1.000
_diffrn_measured_fraction_theta_max 1.000
_diffrn_measurement_device_type 'Bruker Smart APEX CCD area detector'
_diffrn_measurement_method 'phi and omega scans'
_diffrn_radiation_monochromator graphite
_diffrn_radiation_source 'fine-focus sealed tube'
_diffrn_radiation_type MoK\a
_diffrn_radiation_wavelength 0.71073
_diffrn_reflns_av_R_equivalents 0.0238
_diffrn_reflns_av_unetI/netI 0.0207
_diffrn_reflns_limit_h_max 38
_diffrn_reflns_limit_h_min -38
_diffrn_reflns_limit_k_max 15
_diffrn_reflns_limit_k_min -15
_diffrn_reflns_limit_l_max 19
_diffrn_reflns_limit_l_min -19
_diffrn_reflns_number 24100
_diffrn_reflns_theta_full 25.00
_diffrn_reflns_theta_max 25.00
_diffrn_reflns_theta_min 1.25
_diffrn_standards_decay_% 0
_diffrn_standards_interval_count 0
_diffrn_standards_interval_time 0
_diffrn_standards_number 0
_exptl_absorpt_coefficient_mu 1.689
_exptl_absorpt_correction_T_max 0.8360
_exptl_absorpt_correction_T_min 0.7979
_exptl_absorpt_correction_type multi-scan
_exptl_absorpt_process_details SADABS
_exptl_crystal_colour yellow
_exptl_crystal_density_diffrn 1.410
_exptl_crystal_density_method 'not measured'
_exptl_crystal_description block
_exptl_crystal_F_000 3071
_exptl_crystal_size_max 0.14
_exptl_crystal_size_mid 0.12
_exptl_crystal_size_min 0.11
_refine_diff_density_max 1.435
_refine_diff_density_min -0.997
_refine_diff_density_rms 0.114
_refine_ls_extinction_method none
_refine_ls_goodness_of_fit_ref 1.063
_refine_ls_hydrogen_treatment mixed
_refine_ls_matrix_type full
_refine_ls_number_parameters 379
_refine_ls_number_reflns 6209
_refine_ls_number_restraints 0
_refine_ls_restrained_S_all 1.063
_refine_ls_R_factor_all 0.0515
_refine_ls_R_factor_gt 0.0405
_refine_ls_shift/su_max 0.000
_refine_ls_shift/su_mean 0.000
_refine_ls_structure_factor_coef Fsqd
_refine_ls_weighting_details 'calc w=1/[\s^2^(Fo^2^)+(0.1176P)^2^+3.5163P] where P=(Fo^2^+2Fc^2^)/3'
_refine_ls_weighting_scheme calc
_refine_ls_wR_factor_gt 0.1454
_refine_ls_wR_factor_ref 0.1580
_reflns_number_gt 5207
_reflns_number_total 6209
_reflns_threshold_expression >2sigma(I)
_cod_data_source_file c6ra20377a2.cif
_cod_data_source_block Zn4
_cod_depositor_comments
;
The following automatic conversions were performed:

'_symmetry_cell_setting' value 'Monoclinic' changed to 'monoclinic'
according to
/usr/data/users/saulius/crontab/automatic-downloads/rss-feeds/RSC/lib/dictionaries/cif_core.dic
dictionary named 'cif_core.dic' version 2.4.2 from 2011-04-26.

Automatic conversion script
Id: cif_fix_values 4268 2015-11-12 08:31:59Z antanas 
;
_cod_original_sg_symbol_H-M 'C2/c   '
_cod_database_code 7227116

loop_
_symmetry_equiv_pos_as_xyz
'x, y, z'
'-x, y, -z+1/2'
'x+1/2, y+1/2, z'
'-x+1/2, y+1/2, -z+1/2'
'-x, -y, -z'
'x, -y, z-1/2'
'-x+1/2, -y+1/2, -z'
'x+1/2, -y+1/2, z-1/2'

loop_
_atom_site_label
_atom_site_type_symbol
_atom_site_fract_x
_atom_site_fract_y
_atom_site_fract_z
_atom_site_U_iso_or_equiv
_atom_site_adp_type
_atom_site_occupancy
_atom_site_symmetry_multiplicity
_atom_site_calc_flag
_atom_site_refinement_flags
Zn1 Zn 0.165980(11) 0.44551(3) 0.28337(2) 0.04180(16) Uani 1 1 d .
Zn2 Zn 0.166270(11) 0.02584(3) 0.53602(2) 0.04107(16) Uani 1 1 d .
Cl1 Cl 0.18300(5) 0.59580(9) 0.33079(7) 0.0861(4) Uani 1 1 d .
Cl2 Cl 0.15241(4) 0.33565(9) 0.37667(7) 0.0689(3) Uani 1 1 d .
Cl3 Cl 0.17520(4) -0.12993(8) 0.57977(7) 0.0703(3) Uani 1 1 d .
Cl4 Cl 0.15662(3) 0.13907(7) 0.63020(6) 0.0557(3) Uani 1 1 d .
N1 N 0.20872(8) 0.3944(2) 0.20987(17) 0.0414(6) Uani 1 1 d .
N2 N 0.13019(8) 0.4380(2) 0.16919(17) 0.0413(6) Uani 1 1 d .
N3 N 0.20962(8) 0.0785(2) 0.46441(16) 0.0404(6) Uani 1 1 d .
N4 N 0.13150(8) 0.0326(2) 0.42099(16) 0.0376(6) Uani 1 1 d .
C1 C 0.19486(10) 0.3895(2) 0.1293(2) 0.0410(7) Uani 1 1 d .
C2 C 0.21949(12) 0.3643(3) 0.0686(2) 0.0524(9) Uani 1 1 d .
H2A H 0.2091 0.3634 0.0126 0.063 Uiso 1 1 calc R
C3 C 0.26104(12) 0.3399(3) 0.0951(3) 0.0571(10) Uani 1 1 d .
H3A H 0.2784 0.3215 0.0563 0.068 Uiso 1 1 calc R
C4 C 0.27556(12) 0.3436(3) 0.1788(3) 0.0567(10) Uani 1 1 d .
H4A H 0.3027 0.3280 0.1973 0.068 Uiso 1 1 calc R
C5 C 0.24839(10) 0.3713(3) 0.2345(2) 0.0501(9) Uani 1 1 d .
H5A H 0.2579 0.3739 0.2909 0.060 Uiso 1 1 calc R
C6 C 0.15010(11) 0.4133(3) 0.1086(2) 0.0475(8) Uani 1 1 d .
C7 C 0.13164(15) 0.4042(5) 0.0190(3) 0.0849(16) Uani 1 1 d .
H7A H 0.1030 0.4214 0.0144 0.127 Uiso 1 1 calc R
H7B H 0.1346 0.3368 0.0004 0.127 Uiso 1 1 calc R
H7C H 0.1456 0.4487 -0.0147 0.127 Uiso 1 1 calc R
C8 C 0.08709(11) 0.4584(3) 0.1557(2) 0.0471(8) Uani 1 1 d .
C9 C 0.07402(13) 0.5558(3) 0.1395(3) 0.0636(11) Uani 1 1 d .
C10 C 0.03165(14) 0.5737(4) 0.1299(3) 0.0795(14) Uani 1 1 d .
H10A H 0.0222 0.6388 0.1214 0.095 Uiso 1 1 calc R
C11 C 0.00378(14) 0.4978(5) 0.1328(3) 0.0828(15) Uani 1 1 d .
C12 C 0.01753(13) 0.4018(4) 0.1505(3) 0.0768(14) Uani 1 1 d .
H12A H -0.0014 0.3511 0.1553 0.092 Uiso 1 1 calc R
C13 C 0.05910(12) 0.3796(3) 0.1610(3) 0.0611(10) Uani 1 1 d .
C14 C 0.10472(16) 0.6397(3) 0.1345(4) 0.0914(17) Uani 1 1 d .
H14A H 0.1321 0.6131 0.1425 0.137 Uiso 1 1 calc R
H14B H 0.1015 0.6882 0.1770 0.137 Uiso 1 1 calc R
H14C H 0.1000 0.6710 0.0809 0.137 Uiso 1 1 calc R
C15 C -0.04269(15) 0.5204(6) 0.1256(4) 0.125(3) Uani 1 1 d .
H15A H -0.0472 0.5899 0.1133 0.188 Uiso 1 1 calc R
H15B H -0.0529 0.5047 0.1773 0.188 Uiso 1 1 calc R
H15C H -0.0568 0.4807 0.0819 0.188 Uiso 1 1 calc R
C16 C 0.07420(15) 0.2738(3) 0.1780(4) 0.100(2) Uani 1 1 d .
H16A H 0.0511 0.2301 0.1795 0.151 Uiso 1 1 calc R
H16B H 0.0912 0.2716 0.2305 0.151 Uiso 1 1 calc R
H16C H 0.0899 0.2528 0.1347 0.151 Uiso 1 1 calc R
C17 C 0.19569(10) 0.0882(2) 0.38423(19) 0.0376(7) Uani 1 1 d .
C18 C 0.22103(11) 0.1197(3) 0.3259(2) 0.0488(8) Uani 1 1 d .
H18A H 0.2109 0.1237 0.2699 0.059 Uiso 1 1 calc R
C19 C 0.26113(12) 0.1446(3) 0.3519(3) 0.0570(10) Uani 1 1 d .
H19A H 0.2785 0.1647 0.3137 0.068 Uiso 1 1 calc R
C20 C 0.27513(12) 0.1393(3) 0.4355(3) 0.0592(10) Uani 1 1 d .
H20A H 0.3017 0.1595 0.4546 0.071 Uiso 1 1 calc R
C21 C 0.24929(11) 0.1035(3) 0.4911(3) 0.0557(9) Uani 1 1 d .
H21A H 0.2592 0.0966 0.5470 0.067 Uiso 1 1 calc R
C22 C 0.15135(10) 0.0615(2) 0.36138(19) 0.0382(7) Uani 1 1 d .
C23 C 0.13320(13) 0.0706(3) 0.2723(2) 0.0578(10) Uani 1 1 d .
H23A H 0.1048 0.0511 0.2670 0.087 Uiso 1 1 calc R
H23B H 0.1478 0.0279 0.2383 0.087 Uiso 1 1 calc R
H23C H 0.1353 0.1385 0.2543 0.087 Uiso 1 1 calc R
C24 C 0.08860(10) 0.0057(3) 0.4050(2) 0.0413(7) Uani 1 1 d .
C25 C 0.05887(11) 0.0784(3) 0.4172(2) 0.0500(9) Uani 1 1 d .
C26 C 0.01769(12) 0.0506(4) 0.4034(3) 0.0597(11) Uani 1 1 d .
H26A H -0.0025 0.0971 0.4116 0.072 Uiso 1 1 calc R
C27 C 0.00624(13) -0.0447(4) 0.3778(3) 0.0666(13) Uani 1 1 d .
C28 C 0.03597(12) -0.1162(4) 0.3683(3) 0.0625(11) Uani 1 1 d .
H28A H 0.0280 -0.1809 0.3531 0.075 Uiso 1 1 calc R
C29 C 0.07793(12) -0.0919(3) 0.3814(2) 0.0533(9) Uani 1 1 d .
C30 C 0.07075(13) 0.1727(3) 0.4394(3) 0.0683(12) Uani 1 1 d .
H30A H 0.0470 0.2127 0.4452 0.102 Uiso 1 1 calc R
H30B H 0.0855 0.2011 0.3973 0.102 Uiso 1 1 calc R
H30C H 0.0882 0.1711 0.4914 0.102 Uiso 1 1 calc R
C31 C -0.03916(13) -0.0764(5) 0.3624(3) 0.0949(19) Uani 1 1 d .
H31A H -0.0563 -0.0202 0.3710 0.142 Uiso 1 1 calc R
H31B H -0.0441 -0.1289 0.4003 0.142 Uiso 1 1 calc R
H31C H -0.0453 -0.0999 0.3062 0.142 Uiso 1 1 calc R
C32 C 0.11023(14) -0.1693(3) 0.3657(3) 0.0736(12) Uani 1 1 d .
H32A H 0.1371 -0.1405 0.3776 0.110 Uiso 1 1 calc R
H32B H 0.1060 -0.1899 0.3085 0.110 Uiso 1 1 calc R
H32C H 0.1079 -0.2261 0.4010 0.110 Uiso 1 1 calc R

loop_
_atom_site_aniso_label
_atom_site_aniso_U_11
_atom_site_aniso_U_22
_atom_site_aniso_U_33
_atom_site_aniso_U_23
_atom_site_aniso_U_13
_atom_site_aniso_U_12
Zn1 0.0412(3) 0.0500(3) 0.0347(3) -0.00016(16) 0.00647(17) -0.00242(16)
Zn2 0.0430(3) 0.0497(3) 0.0314(2) 0.00126(16) 0.00802(17) -0.00053(16)
Cl1 0.1404(11) 0.0653(7) 0.0577(7) -0.0181(5) 0.0327(7) -0.0371(7)
Cl2 0.0845(7) 0.0684(7) 0.0550(6) 0.0162(5) 0.0141(5) -0.0139(5)
Cl3 0.1122(9) 0.0527(6) 0.0504(6) 0.0086(4) 0.0281(5) 0.0178(6)
Cl4 0.0643(6) 0.0562(6) 0.0474(5) -0.0098(4) 0.0104(4) 0.0044(4)
N1 0.0402(14) 0.0469(16) 0.0378(15) 0.0021(12) 0.0078(11) 0.0013(12)
N2 0.0425(15) 0.0401(15) 0.0403(16) 0.0023(12) 0.0010(12) 0.0008(11)
N3 0.0386(14) 0.0460(16) 0.0377(15) -0.0004(12) 0.0090(11) -0.0035(11)
N4 0.0386(14) 0.0418(15) 0.0330(14) -0.0006(11) 0.0064(11) -0.0029(11)
C1 0.0480(18) 0.0360(17) 0.0389(18) 0.0016(13) 0.0051(14) -0.0020(14)
C2 0.061(2) 0.050(2) 0.049(2) -0.0055(17) 0.0177(17) -0.0002(17)
C3 0.064(2) 0.044(2) 0.068(3) -0.0041(18) 0.025(2) -0.0059(17)
C4 0.049(2) 0.054(2) 0.070(3) 0.0006(19) 0.0170(18) 0.0005(17)
C5 0.0375(18) 0.058(2) 0.055(2) 0.0090(17) 0.0080(15) 0.0004(15)
C6 0.055(2) 0.048(2) 0.0378(19) 0.0006(15) -0.0015(15) 0.0016(16)
C7 0.081(3) 0.129(5) 0.040(2) -0.009(3) -0.013(2) 0.023(3)
C8 0.0429(19) 0.050(2) 0.047(2) 0.0065(15) -0.0015(15) 0.0047(15)
C9 0.054(2) 0.057(2) 0.078(3) 0.018(2) 0.002(2) 0.0068(18)
C10 0.061(3) 0.076(3) 0.100(4) 0.025(3) 0.000(2) 0.017(2)
C11 0.049(3) 0.110(4) 0.085(3) 0.004(3) -0.008(2) 0.016(3)
C12 0.048(2) 0.096(4) 0.080(3) 0.003(3) -0.016(2) -0.007(2)
C13 0.047(2) 0.061(2) 0.071(3) 0.004(2) -0.0094(18) -0.0063(18)
C14 0.078(3) 0.054(3) 0.140(5) 0.035(3) -0.001(3) -0.001(2)
C15 0.048(3) 0.164(7) 0.158(6) 0.018(5) -0.015(3) 0.016(4)
C16 0.071(3) 0.047(3) 0.176(6) 0.018(3) -0.016(3) -0.012(2)
C17 0.0455(17) 0.0309(16) 0.0379(17) -0.0021(13) 0.0109(13) 0.0006(13)
C18 0.052(2) 0.0462(19) 0.052(2) 0.0063(16) 0.0220(16) 0.0026(16)
C19 0.058(2) 0.050(2) 0.067(3) 0.0060(18) 0.0212(19) 0.0033(17)
C20 0.047(2) 0.057(2) 0.077(3) -0.003(2) 0.0216(19) -0.0038(17)
C21 0.0415(19) 0.062(2) 0.065(2) -0.008(2) 0.0139(16) -0.0020(17)
C22 0.0461(18) 0.0363(17) 0.0333(17) 0.0007(13) 0.0088(13) 0.0041(13)
C23 0.069(3) 0.072(3) 0.0302(18) 0.0050(17) -0.0014(16) -0.002(2)
C24 0.0401(17) 0.051(2) 0.0332(17) 0.0020(14) 0.0050(13) -0.0067(15)
C25 0.0421(19) 0.059(2) 0.048(2) 0.0083(17) 0.0036(15) 0.0024(16)
C26 0.045(2) 0.084(3) 0.050(2) 0.013(2) 0.0054(17) 0.0033(19)
C27 0.048(2) 0.109(4) 0.042(2) 0.004(2) 0.0022(17) -0.025(2)
C28 0.051(2) 0.076(3) 0.060(3) 0.004(2) 0.0056(18) -0.019(2)
C29 0.057(2) 0.058(2) 0.044(2) -0.0002(17) 0.0013(16) -0.0086(17)
C30 0.063(3) 0.049(2) 0.093(3) 0.003(2) 0.010(2) 0.0129(19)
C31 0.044(2) 0.155(6) 0.083(4) 0.000(4) -0.002(2) -0.022(3)
C32 0.074(3) 0.054(2) 0.090(3) -0.017(2) 0.003(2) -0.001(2)

loop_
_atom_type_symbol
_atom_type_description
_atom_type_scat_dispersion_real
_atom_type_scat_dispersion_imag
_atom_type_scat_source
C C 0.0033 0.0016 'International Tables Vol C Tables 4.2.6.8 and 6.1.1.4'
H H 0.0000 0.0000 'International Tables Vol C Tables 4.2.6.8 and 6.1.1.4'
Cl Cl 0.1484 0.1585 'International Tables Vol C Tables 4.2.6.8 and 6.1.1.4'
N N 0.0061 0.0033 'International Tables Vol C Tables 4.2.6.8 and 6.1.1.4'
Zn Zn 0.2839 1.4301 'International Tables Vol C Tables 4.2.6.8 and 6.1.1.4'

loop_
_geom_angle_atom_site_label_1
_geom_angle_atom_site_label_2
_geom_angle_atom_site_label_3
_geom_angle
N1 Zn1 N2 79.69(11)
N1 Zn1 Cl2 112.50(9)
N2 Zn1 Cl2 116.25(9)
N1 Zn1 Cl1 110.07(9)
N2 Zn1 Cl1 116.68(9)
Cl2 Zn1 Cl1 115.92(5)
N3 Zn2 N4 79.77(10)
N3 Zn2 Cl4 108.61(8)
N4 Zn2 Cl4 119.01(8)
N3 Zn2 Cl3 115.39(9)
N4 Zn2 Cl3 111.57(8)
Cl4 Zn2 Cl3 116.92(5)
C1 N1 C5 118.9(3)
C1 N1 Zn1 113.9(2)
C5 N1 Zn1 127.1(2)
C6 N2 C8 121.0(3)
C6 N2 Zn1 114.1(2)
C8 N2 Zn1 124.9(2)
C17 N3 C21 119.3(3)
C17 N3 Zn2 113.7(2)
C21 N3 Zn2 127.0(2)
C22 N4 C24 120.6(3)
C22 N4 Zn2 114.5(2)
C24 N4 Zn2 124.85(19)
N1 C1 C2 123.1(3)
N1 C1 C6 114.8(3)
C2 C1 C6 122.0(3)
C1 C2 C3 117.6(4)
C1 C2 H2A 121.2
C3 C2 H2A 121.2
C4 C3 C2 119.6(4)
C4 C3 H3A 120.2
C2 C3 H3A 120.2
C3 C4 C5 118.2(4)
C3 C4 H4A 120.9
C5 C4 H4A 120.9
N1 C5 C4 122.6(4)
N1 C5 H5A 118.7
C4 C5 H5A 118.7
N2 C6 C1 117.1(3)
N2 C6 C7 124.9(4)
C1 C6 C7 117.9(3)
C6 C7 H7A 109.5
C6 C7 H7B 109.5
H7A C7 H7B 109.5
C6 C7 H7C 109.5
H7A C7 H7C 109.5
H7B C7 H7C 109.5
C9 C8 C13 121.8(4)
C9 C8 N2 119.1(3)
C13 C8 N2 119.2(3)
C8 C9 C10 117.6(4)
C8 C9 C14 120.9(4)
C10 C9 C14 121.5(4)
C11 C10 C9 121.7(5)
C11 C10 H10A 119.2
C9 C10 H10A 119.2
C10 C11 C12 119.6(4)
C10 C11 C15 120.5(6)
C12 C11 C15 119.6(6)
C11 C12 C13 121.1(5)
C11 C12 H12A 119.4
C13 C12 H12A 119.4
C12 C13 C8 118.1(4)
C12 C13 C16 121.2(4)
C8 C13 C16 120.7(4)
C9 C14 H14A 109.5
C9 C14 H14B 109.5
H14A C14 H14B 109.5
C9 C14 H14C 109.5
H14A C14 H14C 109.5
H14B C14 H14C 109.5
C11 C15 H15A 109.5
C11 C15 H15B 109.5
H15A C15 H15B 109.5
C11 C15 H15C 109.5
H15A C15 H15C 109.5
H15B C15 H15C 109.5
C13 C16 H16A 109.5
C13 C16 H16B 109.5
H16A C16 H16B 109.5
C13 C16 H16C 109.5
H16A C16 H16C 109.5
H16B C16 H16C 109.5
N3 C17 C18 121.8(3)
N3 C17 C22 115.3(3)
C18 C17 C22 122.9(3)
C19 C18 C17 119.5(4)
C19 C18 H18A 120.3
C17 C18 H18A 120.3
C18 C19 C20 118.9(4)
C18 C19 H19A 120.5
C20 C19 H19A 120.5
C19 C20 C21 119.7(4)
C19 C20 H20A 120.2
C21 C20 H20A 120.2
N3 C21 C20 120.7(4)
N3 C21 H21A 119.6
C20 C21 H21A 119.6
N4 C22 C23 124.6(3)
N4 C22 C17 116.7(3)
C23 C22 C17 118.7(3)
C22 C23 H23A 109.5
C22 C23 H23B 109.5
H23A C23 H23B 109.5
C22 C23 H23C 109.5
H23A C23 H23C 109.5
H23B C23 H23C 109.5
C29 C24 C25 122.1(3)
C29 C24 N4 119.3(3)
C25 C24 N4 118.6(3)
C30 C25 C26 122.3(4)
C30 C25 C24 119.9(3)
C26 C25 C24 117.8(4)
C27 C26 C25 121.3(4)
C27 C26 H26A 119.3
C25 C26 H26A 119.3
C26 C27 C28 120.1(4)
C26 C27 C31 121.8(5)
C28 C27 C31 118.1(5)
C27 C28 C29 120.8(4)
C27 C28 H28A 119.6
C29 C28 H28A 119.6
C24 C29 C28 117.9(4)
C24 C29 C32 121.7(3)
C28 C29 C32 120.3(4)
C25 C30 H30A 109.5
C25 C30 H30B 109.5
H30A C30 H30B 109.5
C25 C30 H30C 109.5
H30A C30 H30C 109.5
H30B C30 H30C 109.5
C27 C31 H31A 109.5
C27 C31 H31B 109.5
H31A C31 H31B 109.5
C27 C31 H31C 109.5
H31A C31 H31C 109.5
H31B C31 H31C 109.5
C29 C32 H32A 109.5
C29 C32 H32B 109.5
H32A C32 H32B 109.5
C29 C32 H32C 109.5
H32A C32 H32C 109.5
H32B C32 H32C 109.5

loop_
_geom_bond_atom_site_label_1
_geom_bond_atom_site_label_2
_geom_bond_distance
Zn1 N1 2.061(3)
Zn1 N2 2.071(3)
Zn1 Cl2 2.1915(12)
Zn1 Cl1 2.2020(14)
Zn2 N3 2.063(3)
Zn2 N4 2.067(3)
Zn2 Cl4 2.1994(11)
Zn2 Cl3 2.2110(13)
N1 C1 1.331(4)
N1 C5 1.351(4)
N2 C6 1.285(5)
N2 C8 1.431(4)
N3 C17 1.330(4)
N3 C21 1.363(4)
N4 C22 1.286(4)
N4 C24 1.446(4)
C1 C2 1.386(5)
C1 C6 1.501(5)
C2 C3 1.417(5)
C2 H2A 0.9300
C3 C4 1.383(6)
C3 H3A 0.9300
C4 C5 1.391(5)
C4 H4A 0.9300
C5 H5A 0.9300
C6 C7 1.508(5)
C7 H7A 0.9600
C7 H7B 0.9600
C7 H7C 0.9600
C8 C9 1.388(5)
C8 C13 1.408(5)
C9 C10 1.401(6)
C9 C14 1.518(6)
C10 C11 1.372(8)
C10 H10A 0.9300
C11 C12 1.381(8)
C11 C15 1.545(6)
C12 C13 1.386(6)
C12 H12A 0.9300
C13 C16 1.515(6)
C14 H14A 0.9600
C14 H14B 0.9600
C14 H14C 0.9600
C15 H15A 0.9600
C15 H15B 0.9600
C15 H15C 0.9600
C16 H16A 0.9600
C16 H16B 0.9600
C16 H16C 0.9600
C17 C18 1.395(4)
C17 C22 1.501(4)
C18 C19 1.374(5)
C18 H18A 0.9300
C19 C20 1.378(6)
C19 H19A 0.9300
C20 C21 1.392(5)
C20 H20A 0.9300
C21 H21A 0.9300
C22 C23 1.499(5)
C23 H23A 0.9600
C23 H23B 0.9600
C23 H23C 0.9600
C24 C29 1.395(5)
C24 C25 1.409(5)
C25 C30 1.358(6)
C25 C26 1.394(5)
C26 C27 1.379(6)
C26 H26A 0.9300
C27 C28 1.388(7)
C27 C31 1.540(6)
C28 C29 1.406(5)
C28 H28A 0.9300
C29 C32 1.525(6)
C30 H30A 0.9600
C30 H30B 0.9600
C30 H30C 0.9600
C31 H31A 0.9600
C31 H31B 0.9600
C31 H31C 0.9600
C32 H32A 0.9600
C32 H32B 0.9600
C32 H32C 0.9600
